data_1571003
loop_
_publ_author_name
'Juda, Cristin E.'
'Handford, Rex C.'
'Bartholomew, Amymarie K.'
'Powers, Tamara M.'
'Gu, Nina X.'
'Meyer, Elisabeth'
'Roth, Nikolaj'
'Chen, Yu-Sheng'
'Zheng, Shao-Liang'
'Betley, Theodore A.'

_publ_section_title
;
 Cluster dynamics of heterometallic trinuclear clusters during ligand
 substitution, redox chemistry, and group transfer processes.
;
_journal_issue 21
_journal_name_full 'Chemical science'
_journal_page_first 8242
_journal_page_last 8248
_journal_paper_doi 10.1039/d3sc03606e
_journal_volume 15
_journal_year 2024
_chemical_formula_moiety 'C54 H94.96 Fe2 N6 Na2 O3 Si3'
_chemical_formula_sum 'C54 H94.96 Fe2 N6 Na2 O3 Si3'
_chemical_formula_weight 1118.27
_space_group_crystal_system triclinic
_space_group_IT_number 2
_space_group_name_Hall '-P 1'
_space_group_name_H-M_alt 'P -1'
_atom_sites_solution_hydrogens geom
_audit_creation_date 2017-09-03
_audit_creation_method
;
Olex2 1.2
(compiled 2017.08.10 svn.r3458 for OlexSys, GUI svn.r5381)
;
_audit_update_record
;
2020-03-27 deposited with the CCDC.	2024-02-05 downloaded from the CCDC.
;
_cell_angle_alpha 106.479(4)
_cell_angle_beta 93.058(4)
_cell_angle_gamma 106.770(4)
_cell_formula_units_Z 2
_cell_length_a 11.040(2)
_cell_length_b 14.175(3)
_cell_length_c 21.290(5)
_cell_measurement_reflns_used 6644
_cell_measurement_temperature 100
_cell_measurement_theta_max 25.627
_cell_measurement_theta_min 2.321
_cell_volume 3025.6(11)
_computing_cell_refinement 'SAINT v8.34A (Bruker, 2013)'
_computing_data_collection 'APEX v2016.1.0 (Bruker, 2016)'
_computing_data_reduction 'SAINT v8.34A (Bruker, 2013)'
_computing_molecular_graphics 'Olex2 (Dolomanov et al., 2009)'
_computing_publication_material 'Olex2 (Dolomanov et al., 2009)'
_computing_structure_refinement 'ShelXL (Sheldrick, 2015)'
_computing_structure_solution 'SHELXT-2014 (Sheldrick, 2015)'
_diffrn_ambient_temperature 100
_diffrn_measured_fraction_theta_full 0.988
_diffrn_measured_fraction_theta_max 0.975
_diffrn_measurement_device_type 'Bruker APEX-II CCD'
_diffrn_measurement_method '\f and \w scans'
_diffrn_radiation_type MoK\a
_diffrn_radiation_wavelength 0.71073
_diffrn_reflns_av_R_equivalents 0.0370
_diffrn_reflns_av_unetI/netI 0.0551
_diffrn_reflns_Laue_measured_fraction_full 0.988
_diffrn_reflns_Laue_measured_fraction_max 0.975
_diffrn_reflns_limit_h_max 13
_diffrn_reflns_limit_h_min -13
_diffrn_reflns_limit_k_max 17
_diffrn_reflns_limit_k_min -17
_diffrn_reflns_limit_l_max 25
_diffrn_reflns_limit_l_min -25
_diffrn_reflns_number 25978
_diffrn_reflns_point_group_measured_fraction_full 0.988
_diffrn_reflns_point_group_measured_fraction_max 0.975
_diffrn_reflns_theta_full 25.242
_diffrn_reflns_theta_max 25.709
_diffrn_reflns_theta_min 1.580
_diffrn_source 'fine focus sealed tube'
_exptl_absorpt_coefficient_mu 0.597
_exptl_absorpt_correction_T_max 0.7453
_exptl_absorpt_correction_T_min 0.6964
_exptl_absorpt_correction_type multi-scan
_exptl_absorpt_process_details
;
SADABS-2014/4 (Bruker,2014/4) was used for absorption correction.
wR2(int) was 0.0457 before and 0.0412 after correction.
The Ratio of minimum to maximum transmission is 0.9344.
The \l/2 correction factor is 0.00150.
;
_exptl_crystal_colour brown
_exptl_crystal_density_diffrn 1.227
_exptl_crystal_density_method 'not measured'
_exptl_crystal_description plate
_exptl_crystal_F_000 1202
_exptl_crystal_size_max 0.3
_exptl_crystal_size_mid 0.2
_exptl_crystal_size_min 0.1
_refine_diff_density_max 0.750
_refine_diff_density_min -0.322
_refine_diff_density_rms 0.057
_refine_ls_extinction_method none
_refine_ls_goodness_of_fit_ref 1.015
_refine_ls_hydrogen_treatment constr
_refine_ls_matrix_type full
_refine_ls_number_parameters 728
_refine_ls_number_reflns 11243
_refine_ls_number_restraints 6
_refine_ls_restrained_S_all 1.015
_refine_ls_R_factor_all 0.0617
_refine_ls_R_factor_gt 0.0396
_refine_ls_shift/su_max 0.002
_refine_ls_shift/su_mean 0.000
_refine_ls_structure_factor_coef Fsqd
_refine_ls_weighting_details 'w=1/[\s^2^(Fo^2^)+(0.0386P)^2^+0.9818P] where P=(Fo^2^+2Fc^2^)/3'
_refine_ls_weighting_scheme calc
_refine_ls_wR_factor_gt 0.0847
_refine_ls_wR_factor_ref 0.0926
_reflns_Friedel_coverage 0.000
_reflns_number_gt 8451
_reflns_number_total 11243
_reflns_threshold_expression 'I > 2\s(I)'
_cod_data_source_file d3sc03606e2.cif
_cod_data_source_block 46work1_a
_cod_depositor_comments 'Adding full bibliography for 1571003--1571015.cif.'
_cod_database_code 1571003
_shelx_shelxl_version_number 2014/7
_shelx_space_group_comment
;
The symmetry employed for this shelxl refinement is uniquely defined
by the following loop, which should always be used as a source of
symmetry information in preference to the above space-group names.
They are only intended as comments.
;
_olex2_refinement_description
;
1. Fixed Uiso
 At 1.2 times of:
  All C(H) groups, All C(H,H) groups
 At 1.5 times of:
  All C(H,H,H) groups
2. Uiso/Uaniso restraints and constraints
Uanis(C01V) = Uanis(C0AA)
Uanis(C01R) = Uanis(C2)
Uanis(C01Z) = Uanis(C1)
Uanis(C01I) = Uanis(C1AA)
Uanis(Si05) = Uanis(Si)
Uanis(C01M) = Uanis(C2AA)
Uanis(C01O) = Uanis(C3AA)
Uanis(C01T) = Uanis(C4AA)
Uanis(C01E) = Uanis(C5AA)
Uanis(C01G) = Uanis(C6AA)
Uanis(C01B) = Uanis(C7AA)
Uanis(O00G) = Uanis(O00H)
Uanis(C01S) = Uanis(C8AA)
Uanis(C01W) = Uanis(C9AA)
Uanis(C01L) = Uanis(C0BA)
Uanis(C01X) = Uanis(C01Y)
Uanis(O00E) = Uanis(O00F)
Uanis(C01Q) = Uanis(C1BA)
Uanis(C01P) = Uanis(C2BA)
Uanis(C01K) = Uanis(C3BA)
Uanis(C01U) = Uanis(C4BA)
3. Same fragment restrains
{C01I, C01R, C01Z, C01V} sigma for 1-2: 0.02, 1-3: 0.04
as
{C1AA, C1, C2, C0AA}
4. Others
 Sof(C1AA)=Sof(C1)=Sof(H1A)=Sof(H1B)=Sof(H1C)=Sof(C2)=Sof(H2A)=Sof(H2B)=
 Sof(H2C)=Sof(C0AA)=Sof(H0AA)=Sof(H0AB)=Sof(H0AC)=1-FVAR(1)
 Sof(C01I)=Sof(C01R)=Sof(H01V)=Sof(H01W)=Sof(H01X)=Sof(C01Z)=Sof(H01Y)=Sof(H)=
 Sof(HA)=Sof(C01V)=Sof(H01Z)=Sof(HB)=Sof(HC)=FVAR(1)
 Sof(Si)=Sof(C2AA)=Sof(C3AA)=Sof(H3AB)=Sof(H3AC)=Sof(H3AD)=Sof(C4AA)=Sof(H4AB)=
 Sof(H4AC)=Sof(H4AD)=Sof(C5AA)=Sof(H5AB)=Sof(H5AC)=Sof(H5AD)=Sof(C6AA)=
 Sof(H6AB)=Sof(H6AC)=Sof(H6AD)=Sof(C7AA)=Sof(H7AB)=Sof(H7AC)=Sof(H7AD)=1-FVAR(2)
 Sof(Si05)=Sof(C01B)=Sof(H01B)=Sof(H01C)=Sof(H01D)=Sof(C01E)=Sof(H01E)=
 Sof(H01F)=Sof(H01G)=Sof(C01G)=Sof(H01P)=Sof(H01Q)=Sof(H01R)=Sof(C01M)=
 Sof(C01O)=Sof(H4AA)=Sof(HL)=Sof(HM)=Sof(C01T)=Sof(H8AA)=Sof(HQ)=Sof(HR)=FVAR(2)
 Sof(O00H)=Sof(C8AA)=Sof(H8AB)=Sof(H8AC)=Sof(C9AA)=Sof(H9AB)=Sof(C0BA)=
 Sof(H0BB)=Sof(C01Y)=Sof(H8BA)=Sof(H6CA)=Sof(H7CA)=1-FVAR(3)
 Sof(O00G)=Sof(C01L)=Sof(H2AA)=Sof(HH)=Sof(HI)=Sof(C01S)=Sof(H7AA)=Sof(HP)=
 Sof(C01W)=Sof(H0BA)=Sof(HU)=Sof(C01X)=Sof(H1BA)=Sof(HV)=Sof(HW)=FVAR(3)
 Sof(O00F)=Sof(C1BA)=Sof(H1BB)=Sof(H1BC)=Sof(C2BA)=Sof(H2BB)=Sof(H2BC)=
 Sof(C3BA)=Sof(H3BB)=Sof(H3BC)=Sof(C4BA)=Sof(H4BB)=Sof(H4BC)=1-FVAR(4)
 Sof(O00E)=Sof(C01K)=Sof(H1AA)=Sof(HF)=Sof(HG)=Sof(C01P)=Sof(H5AA)=Sof(HN)=
 Sof(C01Q)=Sof(H6AA)=Sof(HO)=Sof(C01U)=Sof(H9AA)=Sof(HS)=Sof(HT)=FVAR(4)
5.a Ternary CH refined with riding coordinates:
 C00H(H00H), C00T(H00T), C014(H014)
5.b Secondary CH2 refined with riding coordinates:
 C00L(H00A,H00B), C00U(H00C,H00D), C01F(H01N,H01O), C01P(H5AA,HN), C01Q(H6AA,
 HO), C01S(H7AA,HP), C01W(H0BA,HU), C011(H2BA,HX), C016(H5BA,H1CA), C8AA(H8AB,
 H8AC), C1BA(H1BB,H1BC), C2BA(H2BB,H2BC), C3BA(H3BB,H3BC), C4BA(H4BB,H4BC)
5.c Aromatic/amide H refined with riding coordinates:
 C00N(H00N), C00O(H00O), C00Q(H00Q), C00S(H00S), C00V(H00V), C00W(H00W),
 C00X(H00X), C00Y(H00Y), C01A(H01A), C010(H010), C015(H015), C017(H017),
 C9AA(H9AB)
5.d Idealised Me refined as rotating group:
 C1(H1A,H1B,H1C), C2(H2A,H2B,H2C), C0AA(H0AA,H0AB,H0AC), C01B(H01B,H01C,H01D),
 C01E(H01E,H01F,H01G), C01C(H01H,H01I,H01J), C01D(H01K,H01L,H01M), C01G(H01P,
 H01Q,H01R), C01H(H01S,H01T,H01U), C01R(H01V,H01W,H01X), C01Z(H01Y,H,HA),
 C01V(H01Z,HB,HC), C01J(H01,HD,HE), C01K(H1AA,HF,HG), C01L(H2AA,HH,HI),
 C01N(H3AA,HJ,HK), C01O(H4AA,HL,HM), C01T(H8AA,HQ,HR), C01U(H9AA,HS,HT),
 C01X(H1BA,HV,HW), C3AA(H3AB,H3AC,H3AD), C4AA(H4AB,H4AC,H4AD), C5AA(H5AB,H5AC,
 H5AD), C6AA(H6AB,H6AC,H6AD), C7AA(H7AB,H7AC,H7AD), C012(H3BA,HY,HZ), C013(H4BA,
 H9BA,H0CA), C018(H6BA,H2CA,H3CA), C019(H7BA,H4CA,H5CA), C01Y(H8BA,H6CA,H7CA)
5.e :
 C0BA(H0BB)
;
_olex2_submission_special_instructions 'No special instructions were received'

loop_
_space_group_symop_operation_xyz
'x, y, z'
'-x, -y, -z'

loop_
_atom_site_label
_atom_site_type_symbol
_atom_site_fract_x
_atom_site_fract_y
_atom_site_fract_z
_atom_site_U_iso_or_equiv
_atom_site_adp_type
_atom_site_occupancy
_atom_site_site_symmetry_order
_atom_site_calc_flag
_atom_site_refinement_flags_posn
_atom_site_refinement_flags_adp
_atom_site_refinement_flags_occupancy
_atom_site_disorder_assembly
_atom_site_disorder_group
Fe01 Fe 0.32415(3) 0.23615(2) 0.74556(2) 0.01734(9) Uani 1 1 d . . . . .
Fe02 Fe 0.32283(3) 0.44545(3) 0.77443(2) 0.01711(9) Uani 1 1 d . . . . .
Si Si 0.2721(5) 0.4799(3) 0.6161(2) 0.0207(2) Uani 0.193(2) 1 d . . P A 2
Si03 Si 0.15859(6) 0.59404(5) 0.84372(3) 0.01887(15) Uani 1 1 d . . . . .
Si04 Si 0.17703(7) 0.02933(6) 0.63219(4) 0.03062(19) Uani 1 1 d . . . . .
Si05 Si 0.22652(11) 0.46691(7) 0.63406(5) 0.0207(2) Uani 0.807(2) 1 d . . P A 1
Na06 Na 0.57131(10) 0.77803(7) 0.80339(5) 0.0280(2) Uani 1 1 d . . . . .
Na07 Na 0.49412(10) 0.35857(8) 0.67180(5) 0.0296(2) Uani 1 1 d . . . . .
O00E O 0.7200(3) 0.86341(19) 0.90523(12) 0.0310(7) Uani 0.859(3) 1 d . . P B 1
O00G O 0.5787(3) 0.3162(2) 0.57380(14) 0.0296(7) Uani 0.748(3) 1 d . . P C 1
O008 O 0.56637(17) 0.93167(13) 0.78822(8) 0.0283(4) Uani 1 1 d . . . . .
N00A N 0.30822(17) 0.33533(14) 0.82727(9) 0.0169(4) Uani 1 1 d . . . . .
N00B N 0.35924(18) 0.48630(14) 0.69029(9) 0.0201(4) Uani 1 1 d . . . . .
N00C N 0.17988(17) 0.47459(14) 0.82125(9) 0.0181(4) Uani 1 1 d . . . . .
N00D N 0.31955(18) 0.12749(15) 0.66467(10) 0.0236(5) Uani 1 1 d . . . . .
N00F N 0.50730(18) 0.26119(15) 0.75764(10) 0.0219(5) Uani 1 1 d . . . . .
N009 N 0.51362(17) 0.50053(14) 0.79455(9) 0.0165(4) Uani 1 1 d . . . . .
C1AA C 0.153(3) -0.088(2) 0.6641(14) 0.0411(11) Uani 0.191(10) 1 d D . P D 2
C1 C 0.249(2) -0.140(2) 0.6296(16) 0.066(2) Uani 0.191(10) 1 d D . P D 2
H1A H 0.2212 -0.1680 0.5827 0.099 Uiso 0.191(10) 1 calc GR . P D 2
H1B H 0.2537 -0.1949 0.6468 0.099 Uiso 0.191(10) 1 calc GR . P D 2
H1C H 0.3327 -0.0892 0.6381 0.099 Uiso 0.191(10) 1 calc GR . P D 2
C2 C 0.032(3) -0.180(2) 0.6576(19) 0.0598(19) Uani 0.191(10) 1 d D . P D 2
H2A H -0.0427 -0.1592 0.6534 0.090 Uiso 0.191(10) 1 calc GR . P D 2
H2B H 0.0347 -0.2021 0.6962 0.090 Uiso 0.191(10) 1 calc GR . P D 2
H2C H 0.0284 -0.2365 0.6190 0.090 Uiso 0.191(10) 1 calc GR . P D 2
C0AA C 0.203(3) -0.0329(15) 0.7380(11) 0.0487(13) Uani 0.191(10) 1 d D . P D 2
H0AA H 0.2947 -0.0044 0.7441 0.073 Uiso 0.191(10) 1 calc GR . P D 2
H0AB H 0.1792 -0.0818 0.7620 0.073 Uiso 0.191(10) 1 calc GR . P D 2
H0AC H 0.1673 0.0220 0.7542 0.073 Uiso 0.191(10) 1 calc GR . P D 2
C00H C 0.5880(2) 0.50147(17) 0.85344(11) 0.0170(5) Uani 1 1 d . . . . .
H00H H 0.6487 0.5715 0.8733 0.020 Uiso 1 1 calc R . . . .
C00I C 0.4815(2) 0.55931(18) 0.70299(11) 0.0193(5) Uani 1 1 d . . . . .
C00J C 0.5678(2) 0.56402(17) 0.75939(11) 0.0173(5) Uani 1 1 d . . . . .
C00K C 0.5466(2) 0.19731(17) 0.70642(12) 0.0181(5) Uani 1 1 d . . . . .
C00L C 0.6652(2) 0.42496(17) 0.83879(12) 0.0190(5) Uani 1 1 d . . . . .
H00A H 0.7094 0.4331 0.8015 0.023 Uiso 1 1 calc R . . . .
H00B H 0.7297 0.4436 0.8768 0.023 Uiso 1 1 calc R . . . .
C00M C 0.4445(2) 0.12431(18) 0.65611(12) 0.0222(6) Uani 1 1 d . . . . .
C00N C -0.0062(2) 0.20797(19) 0.87273(12) 0.0254(6) Uani 1 1 d . . . . .
H00N H -0.0447 0.1511 0.8864 0.030 Uiso 1 1 calc R . . . .
C00O C 0.1205(2) 0.23000(18) 0.86208(12) 0.0224(6) Uani 1 1 d . . . . .
H00O H 0.1659 0.1862 0.8676 0.027 Uiso 1 1 calc R . . . .
C00P C 0.1807(2) 0.31639(17) 0.84336(11) 0.0182(5) Uani 1 1 d . . . . .
C00Q C 0.6949(2) 0.63058(18) 0.77141(12) 0.0203(5) Uani 1 1 d . . . . .
H00Q H 0.7509 0.6322 0.8062 0.024 Uiso 1 1 calc R . . . .
C00R C 0.1135(2) 0.38627(17) 0.83662(11) 0.0180(5) Uani 1 1 d . . . . .
C00S C 0.6729(2) 0.20070(18) 0.69973(13) 0.0219(6) Uani 1 1 d . . . . .
H00S H 0.7392 0.2484 0.7322 0.026 Uiso 1 1 calc R . . . .
C00T C 0.5860(2) 0.31007(18) 0.82303(12) 0.0201(5) Uani 1 1 d . . . . .
H00T H 0.6459 0.2715 0.8257 0.024 Uiso 1 1 calc R . . . .
C00U C 0.4982(2) 0.47891(17) 0.90372(11) 0.0186(5) Uani 1 1 d . . . . .
H00C H 0.5494 0.4968 0.9464 0.022 Uiso 1 1 calc R . . . .
H00D H 0.4448 0.5234 0.9086 0.022 Uiso 1 1 calc R . . . .
C00V C -0.0742(2) 0.27150(19) 0.86272(12) 0.0252(6) Uani 1 1 d . . . . .
H00V H -0.1600 0.2559 0.8682 0.030 Uiso 1 1 calc R . . . .
C00W C 0.5291(2) 0.62681(18) 0.66717(12) 0.0246(6) Uani 1 1 d . . . . .
H00W H 0.4747 0.6279 0.6327 0.029 Uiso 1 1 calc R . . . .
C00X C 0.7004(2) 0.1336(2) 0.64509(13) 0.0271(6) Uani 1 1 d . . . . .
H00X H 0.7850 0.1378 0.6407 0.033 Uiso 1 1 calc R . . . .
C00Y C 0.6555(3) 0.69305(19) 0.68088(13) 0.0270(6) Uani 1 1 d . . . . .
H00Y H 0.6837 0.7363 0.6554 0.032 Uiso 1 1 calc R . . . .
C00Z C 0.1415(2) 0.64561(18) 0.93505(12) 0.0231(6) Uani 1 1 d . . . . .
C01A C 0.4763(3) 0.0562(2) 0.60324(13) 0.0324(7) Uani 1 1 d . . . . .
H01A H 0.4114 0.0064 0.5710 0.039 Uiso 1 1 calc R . . . .
C01B C 0.2024(9) 0.5931(7) 0.6367(3) 0.0281(13) Uani 0.807(2) 1 d . . P A 1
H01B H 0.2219 0.6384 0.6816 0.042 Uiso 0.807(2) 1 calc GR . P A 1
H01C H 0.1150 0.5810 0.6198 0.042 Uiso 0.807(2) 1 calc GR . P A 1
H01D H 0.2578 0.6248 0.6100 0.042 Uiso 0.807(2) 1 calc GR . P A 1
C01E C 0.3562(5) 0.4462(3) 0.5204(2) 0.0339(11) Uani 0.807(2) 1 d . . P A 1
H01E H 0.3656 0.5176 0.5257 0.051 Uiso 0.807(2) 1 calc GR . P A 1
H01F H 0.3535 0.4099 0.4746 0.051 Uiso 0.807(2) 1 calc GR . P A 1
H01G H 0.4274 0.4420 0.5462 0.051 Uiso 0.807(2) 1 calc GR . P A 1
C01C C 0.0476(2) 0.0897(2) 0.65028(15) 0.0369(7) Uani 1 1 d . . . . .
H01H H 0.0559 0.1224 0.6971 0.055 Uiso 1 1 calc GR . . . .
H01I H -0.0343 0.0370 0.6351 0.055 Uiso 1 1 calc GR . . . .
H01J H 0.0547 0.1406 0.6279 0.055 Uiso 1 1 calc GR . . . .
C01D C 0.1856(3) 0.76518(19) 0.95760(14) 0.0342(7) Uani 1 1 d . . . . .
H01K H 0.2755 0.7910 0.9557 0.051 Uiso 1 1 calc GR . . . .
H01L H 0.1700 0.7907 1.0022 0.051 Uiso 1 1 calc GR . . . .
H01M H 0.1390 0.7882 0.9289 0.051 Uiso 1 1 calc GR . . . .
C01F C 0.5682(3) 1.0290(2) 0.83296(15) 0.0401(7) Uani 1 1 d . . . . .
H01N H 0.5236 1.0629 0.8105 0.048 Uiso 1 1 calc R . . . .
H01O H 0.6557 1.0740 0.8484 0.048 Uiso 1 1 calc R . . . .
C01G C 0.0817(4) 0.3838(2) 0.6577(2) 0.0245(9) Uani 0.807(2) 1 d . . P A 1
H01P H 0.1016 0.3276 0.6678 0.037 Uiso 0.807(2) 1 calc GR . P A 1
H01Q H 0.0127 0.3563 0.6215 0.037 Uiso 0.807(2) 1 calc GR . P A 1
H01R H 0.0568 0.4248 0.6958 0.037 Uiso 0.807(2) 1 calc GR . P A 1
C01H C 0.7514(3) 0.9740(2) 0.73066(15) 0.0374(7) Uani 1 1 d . . . . .
H01S H 0.7737 0.9723 0.6875 0.056 Uiso 1 1 calc GR . . . .
H01T H 0.7836 0.9272 0.7461 0.056 Uiso 1 1 calc GR . . . .
H01U H 0.7883 1.0431 0.7607 0.056 Uiso 1 1 calc GR . . . .
C01I C 0.1556(8) -0.0731(5) 0.6761(3) 0.0411(11) Uani 0.809(10) 1 d D . P D 1
C01R C 0.0286(6) -0.1601(5) 0.6413(4) 0.0598(19) Uani 0.809(10) 1 d D . P D 1
H01V H -0.0410 -0.1319 0.6457 0.090 Uiso 0.809(10) 1 calc GR . P D 1
H01W H 0.0144 -0.2142 0.6615 0.090 Uiso 0.809(10) 1 calc GR . P D 1
H01X H 0.0338 -0.1880 0.5952 0.090 Uiso 0.809(10) 1 calc GR . P D 1
C01Z C 0.2671(5) -0.1172(4) 0.6730(4) 0.066(2) Uani 0.809(10) 1 d D . P D 1
H01Y H 0.2740 -0.1485 0.6276 0.099 Uiso 0.809(10) 1 calc GR . P D 1
H H 0.2521 -0.1686 0.6954 0.099 Uiso 0.809(10) 1 calc GR . P D 1
HA H 0.3450 -0.0623 0.6940 0.099 Uiso 0.809(10) 1 calc GR . P D 1
C01V C 0.1429(6) -0.0304(3) 0.7495(2) 0.0487(13) Uani 0.809(10) 1 d D . P D 1
H01Z H 0.2183 0.0265 0.7716 0.073 Uiso 0.809(10) 1 calc GR . P D 1
HB H 0.1329 -0.0842 0.7697 0.073 Uiso 0.809(10) 1 calc GR . P D 1
HC H 0.0695 -0.0069 0.7529 0.073 Uiso 0.809(10) 1 calc GR . P D 1
C01J C 0.1519(3) -0.0321(3) 0.53996(15) 0.0577(10) Uani 1 1 d . . . . .
H01 H 0.1842 0.0204 0.5194 0.087 Uiso 1 1 calc GR . . . .
HD H 0.0621 -0.0658 0.5243 0.087 Uiso 1 1 calc GR . . . .
HE H 0.1963 -0.0823 0.5290 0.087 Uiso 1 1 calc GR . . . .
C01K C 0.6042(4) 0.7731(3) 0.9712(2) 0.0435(10) Uani 0.859(3) 1 d . . P B 1
H1AA H 0.5783 0.7108 0.9340 0.065 Uiso 0.859(3) 1 calc GR . P B 1
HF H 0.5426 0.8091 0.9717 0.065 Uiso 0.859(3) 1 calc GR . P B 1
HG H 0.6096 0.7556 1.0114 0.065 Uiso 0.859(3) 1 calc GR . P B 1
C01L C 0.7608(17) 0.4460(12) 0.6337(8) 0.0563(14) Uani 0.748(3) 1 d . . P C 1
H2AA H 0.7216 0.4969 0.6303 0.084 Uiso 0.748(3) 1 calc GR . P C 1
HH H 0.8520 0.4748 0.6375 0.084 Uiso 0.748(3) 1 calc GR . P C 1
HI H 0.7396 0.4258 0.6722 0.084 Uiso 0.748(3) 1 calc GR . P C 1
C01M C 0.2314(3) 0.3965(2) 0.54405(15) 0.0271(7) Uani 0.807(2) 1 d . . P A 1
C01N C 0.5042(4) 1.0101(3) 0.89024(16) 0.0573(10) Uani 1 1 d . . . . .
H3AA H 0.4166 0.9679 0.8748 0.086 Uiso 1 1 calc GR . . . .
HJ H 0.5075 1.0752 0.9213 0.086 Uiso 1 1 calc GR . . . .
HK H 0.5474 0.9751 0.9115 0.086 Uiso 1 1 calc GR . . . .
C01O C 0.2163(4) 0.2819(2) 0.53465(17) 0.0341(9) Uani 0.807(2) 1 d . . P A 1
H4AA H 0.2841 0.2774 0.5627 0.051 Uiso 0.807(2) 1 calc GR . P A 1
HL H 0.2200 0.2475 0.4892 0.051 Uiso 0.807(2) 1 calc GR . P A 1
HM H 0.1354 0.2491 0.5461 0.051 Uiso 0.807(2) 1 calc GR . P A 1
C01P C 0.7295(4) 0.8398(3) 0.9657(2) 0.0492(11) Uani 0.859(3) 1 d . . P B 1
H5AA H 0.7560 0.9032 1.0029 0.059 Uiso 0.859(3) 1 calc R . P B 1
HN H 0.7927 0.8045 0.9662 0.059 Uiso 0.859(3) 1 calc R . P B 1
C01Q C 0.8301(3) 0.9458(3) 0.90320(17) 0.0374(9) Uani 0.859(3) 1 d . . P B 1
H6AA H 0.8434 1.0041 0.9429 0.045 Uiso 0.859(3) 1 calc R . P B 1
HO H 0.8125 0.9681 0.8656 0.045 Uiso 0.859(3) 1 calc R . P B 1
C01S C 0.5205(5) 0.2198(3) 0.5224(2) 0.0416(11) Uani 0.748(3) 1 d . . P C 1
H7AA H 0.4374 0.1856 0.5321 0.050 Uiso 0.748(3) 1 calc R . P C 1
HP H 0.5729 0.1751 0.5213 0.050 Uiso 0.748(3) 1 calc R . P C 1
C01T C 0.1190(4) 0.4009(3) 0.49969(17) 0.0393(9) Uani 0.807(2) 1 d . . P A 1
H8AA H 0.0396 0.3677 0.5123 0.059 Uiso 0.807(2) 1 calc GR . P A 1
HQ H 0.1213 0.3658 0.4542 0.059 Uiso 0.807(2) 1 calc GR . P A 1
HR H 0.1264 0.4720 0.5050 0.059 Uiso 0.807(2) 1 calc GR . P A 1
C01U C 0.9516(3) 0.9178(3) 0.8980(2) 0.0514(11) Uani 0.859(3) 1 d . . P B 1
H9AA H 0.9401 0.8606 0.8586 0.077 Uiso 0.859(3) 1 calc GR . P B 1
HS H 0.9722 0.8985 0.9360 0.077 Uiso 0.859(3) 1 calc GR . P B 1
HT H 1.0201 0.9764 0.8962 0.077 Uiso 0.859(3) 1 calc GR . P B 1
C01W C 0.7147(4) 0.3565(3) 0.57546(18) 0.0320(10) Uani 0.748(3) 1 d . . P C 1
H0BA H 0.7337 0.3759 0.5360 0.038 Uiso 0.748(3) 1 calc R . P C 1
HU H 0.7549 0.3048 0.5778 0.038 Uiso 0.748(3) 1 calc R . P C 1
C01X C 0.5044(5) 0.2348(3) 0.4546(2) 0.0502(13) Uani 0.748(3) 1 d . . P C 1
H1BA H 0.4572 0.1696 0.4224 0.075 Uiso 0.748(3) 1 calc GR . P C 1
HV H 0.5871 0.2605 0.4424 0.075 Uiso 0.748(3) 1 calc GR . P C 1
HW H 0.4589 0.2836 0.4565 0.075 Uiso 0.748(3) 1 calc GR . P C 1
C2AA C 0.1269(13) 0.3586(10) 0.5956(6) 0.0271(7) Uani 0.193(2) 1 d . . P A 2
C3AA C 0.1679(16) 0.2592(11) 0.5675(7) 0.0341(9) Uani 0.193(2) 1 d . . P A 2
H3AB H 0.2035 0.2612 0.5275 0.051 Uiso 0.193(2) 1 calc GR . P A 2
H3AC H 0.0944 0.1984 0.5581 0.051 Uiso 0.193(2) 1 calc GR . P A 2
H3AD H 0.2308 0.2573 0.5996 0.051 Uiso 0.193(2) 1 calc GR . P A 2
C4AA C 0.0351(15) 0.3630(12) 0.5396(7) 0.0393(9) Uani 0.193(2) 1 d . . P A 2
H4AB H 0.0257 0.4308 0.5506 0.059 Uiso 0.193(2) 1 calc GR . P A 2
H4AC H -0.0469 0.3121 0.5348 0.059 Uiso 0.193(2) 1 calc GR . P A 2
H4AD H 0.0696 0.3488 0.4988 0.059 Uiso 0.193(2) 1 calc GR . P A 2
C5AA C 0.062(2) 0.3441(14) 0.6533(10) 0.0339(11) Uani 0.193(2) 1 d . . P A 2
H5AB H 0.1166 0.3279 0.6827 0.051 Uiso 0.193(2) 1 calc GR . P A 2
H5AC H -0.0169 0.2882 0.6381 0.051 Uiso 0.193(2) 1 calc GR . P A 2
H5AD H 0.0455 0.4067 0.6764 0.051 Uiso 0.193(2) 1 calc GR . P A 2
C6AA C 0.209(4) 0.597(3) 0.6252(18) 0.0245(9) Uani 0.193(2) 1 d . . P A 2
H6AB H 0.1530 0.5988 0.6583 0.037 Uiso 0.193(2) 1 calc GR . P A 2
H6AC H 0.1622 0.5887 0.5836 0.037 Uiso 0.193(2) 1 calc GR . P A 2
H6AD H 0.2793 0.6597 0.6381 0.037 Uiso 0.193(2) 1 calc GR . P A 2
C7AA C 0.352(2) 0.4649(18) 0.5401(10) 0.0281(13) Uani 0.193(2) 1 d . . P A 2
H7AB H 0.3708 0.5279 0.5286 0.042 Uiso 0.193(2) 1 calc GR . P A 2
H7AC H 0.2962 0.4087 0.5042 0.042 Uiso 0.193(2) 1 calc GR . P A 2
H7AD H 0.4301 0.4506 0.5486 0.042 Uiso 0.193(2) 1 calc GR . P A 2
C010 C 0.7388(2) 0.69423(18) 0.73242(13) 0.0257(6) Uani 1 1 d . . . . .
H010 H 0.8234 0.7371 0.7410 0.031 Uiso 1 1 calc R . . . .
C011 C 0.4985(2) 0.29737(18) 0.87568(12) 0.0225(6) Uani 1 1 d . . . . .
H2BA H 0.4454 0.2254 0.8635 0.027 Uiso 1 1 calc R . . . .
HX H 0.5512 0.3135 0.9177 0.027 Uiso 1 1 calc R . . . .
C012 C 0.0220(2) 0.6062(2) 0.79331(13) 0.0280(6) Uani 1 1 d . . . . .
H3BA H 0.0384 0.5968 0.7485 0.042 Uiso 1 1 calc GR . . . .
HY H 0.0136 0.6737 0.8118 0.042 Uiso 1 1 calc GR . . . .
HZ H -0.0557 0.5542 0.7939 0.042 Uiso 1 1 calc GR . . . .
C013 C 0.3089(2) 0.68425(18) 0.82875(13) 0.0245(6) Uani 1 1 d . . . . .
H4BA H 0.3795 0.6922 0.8603 0.037 Uiso 1 1 calc GR . . . .
H9BA H 0.2981 0.7507 0.8336 0.037 Uiso 1 1 calc GR . . . .
H0CA H 0.3256 0.6558 0.7847 0.037 Uiso 1 1 calc GR . . . .
C014 C 0.4117(2) 0.36585(17) 0.88498(11) 0.0189(5) Uani 1 1 d . . . . .
H014 H 0.3691 0.3583 0.9233 0.023 Uiso 1 1 calc R . . . .
C015 C -0.0158(2) 0.35841(19) 0.84452(12) 0.0227(6) Uani 1 1 d . . . . .
H015 H -0.0640 0.3994 0.8374 0.027 Uiso 1 1 calc R . . . .
C016 C 0.6080(3) 0.9416(2) 0.72699(13) 0.0296(6) Uani 1 1 d . . . . .
H5BA H 0.5769 0.9925 0.7150 0.036 Uiso 1 1 calc R . . . .
H1CA H 0.5708 0.8757 0.6924 0.036 Uiso 1 1 calc R . . . .
C017 C 0.6034(3) 0.0609(2) 0.59749(13) 0.0321(7) Uani 1 1 d . . . . .
H017 H 0.6222 0.0149 0.5616 0.039 Uiso 1 1 calc R . . . .
C018 C 0.0024(2) 0.6078(2) 0.94779(13) 0.0317(7) Uani 1 1 d . . . . .
H6BA H -0.0516 0.6276 0.9207 0.048 Uiso 1 1 calc GR . . . .
H2CA H -0.0024 0.6385 0.9936 0.048 Uiso 1 1 calc GR . . . .
H3CA H -0.0254 0.5336 0.9371 0.048 Uiso 1 1 calc GR . . . .
C019 C 0.2258(2) 0.6104(2) 0.97715(13) 0.0317(6) Uani 1 1 d . . . . .
H7BA H 0.1976 0.5360 0.9645 0.048 Uiso 1 1 calc GR . . . .
H4CA H 0.2196 0.6384 1.0231 0.048 Uiso 1 1 calc GR . . . .
H5CA H 0.3131 0.6348 0.9702 0.048 Uiso 1 1 calc GR . . . .
O00H O 0.6248(9) 0.3647(7) 0.5933(4) 0.0296(7) Uani 0.252(3) 1 d . . P C 2
C8AA C 0.6449(13) 0.2959(9) 0.5328(6) 0.0416(11) Uani 0.252(3) 1 d . . P C 2
H8AB H 0.6969 0.3365 0.5084 0.050 Uiso 0.252(3) 1 calc R . P C 2
H8AC H 0.6901 0.2518 0.5435 0.050 Uiso 0.252(3) 1 calc R . P C 2
C9AA C 0.764(4) 0.447(3) 0.6347(19) 0.0320(10) Uani 0.252(3) 1 d . . P C 2
H9AB H 0.7906 0.4504 0.6778 0.038 Uiso 0.252(3) 1 calc R . P C 2
C0BA C 0.8323(13) 0.5027(12) 0.6062(7) 0.0563(14) Uani 0.252(3) 1 d . . P C 2
H0BB H 0.8833 0.5447 0.5849 0.068 Uiso 0.252(3) 1 calc R . P C 2
C01Y C 0.5246(17) 0.2332(12) 0.4928(9) 0.0502(13) Uani 0.252(3) 1 d . . P C 2
H8BA H 0.5367 0.1774 0.4585 0.075 Uiso 0.252(3) 1 calc GR . P C 2
H6CA H 0.4898 0.2748 0.4732 0.075 Uiso 0.252(3) 1 calc GR . P C 2
H7CA H 0.4665 0.2053 0.5199 0.075 Uiso 0.252(3) 1 calc GR . P C 2
O00F O 0.6515(15) 0.8331(12) 0.8996(8) 0.0310(7) Uani 0.141(3) 1 d . . P B 2
C1BA C 0.776(3) 0.880(3) 0.9126(17) 0.0374(9) Uani 0.141(3) 1 d . . P B 2
H1BB H 0.7920 0.9544 0.9285 0.045 Uiso 0.141(3) 1 calc R . P B 2
H1BC H 0.8121 0.8645 0.8717 0.045 Uiso 0.141(3) 1 calc R . P B 2
C2BA C 0.630(3) 0.800(2) 0.9520(14) 0.0492(11) Uani 0.141(3) 1 d . . P B 2
H2BB H 0.5872 0.7261 0.9380 0.059 Uiso 0.141(3) 1 calc R . P B 2
H2BC H 0.5775 0.8349 0.9784 0.059 Uiso 0.141(3) 1 calc R . P B 2
C3BA C 0.763(2) 0.827(2) 0.9925(13) 0.0435(10) Uani 0.141(3) 1 d . . P B 2
H3BB H 0.7740 0.8839 1.0329 0.052 Uiso 0.141(3) 1 calc R . P B 2
H3BC H 0.7695 0.7676 1.0046 0.052 Uiso 0.141(3) 1 calc R . P B 2
C4BA C 0.842(2) 0.8506(19) 0.9615(12) 0.0514(11) Uani 0.141(3) 1 d . . P B 2
H4BB H 0.8721 0.7929 0.9405 0.062 Uiso 0.141(3) 1 calc R . P B 2
H4BC H 0.9143 0.9085 0.9883 0.062 Uiso 0.141(3) 1 calc R . P B 2

loop_
_atom_site_aniso_label
_atom_site_aniso_U_11
_atom_site_aniso_U_22
_atom_site_aniso_U_33
_atom_site_aniso_U_23
_atom_site_aniso_U_13
_atom_site_aniso_U_12
Fe01 0.01370(18) 0.01571(18) 0.01938(19) 0.00045(14) 0.00123(14) 0.00497(14)
Fe02 0.01364(18) 0.01936(18) 0.01775(19) 0.00325(14) 0.00182(14) 0.00694(14)
Si 0.0231(6) 0.0198(4) 0.0169(6) 0.0040(4) -0.0017(4) 0.0058(4)
Si03 0.0158(3) 0.0160(3) 0.0230(4) 0.0018(3) 0.0015(3) 0.0067(3)
Si04 0.0178(4) 0.0286(4) 0.0310(4) -0.0096(3) 0.0015(3) 0.0046(3)
Si05 0.0231(6) 0.0198(4) 0.0169(6) 0.0040(4) -0.0017(4) 0.0058(4)
Na06 0.0333(6) 0.0189(5) 0.0329(6) 0.0080(4) 0.0108(5) 0.0089(4)
Na07 0.0363(6) 0.0300(6) 0.0304(6) 0.0114(5) 0.0127(5) 0.0193(5)
O00E 0.0317(19) 0.0314(17) 0.0268(13) 0.0104(12) -0.0011(16) 0.0050(17)
O00G 0.0333(19) 0.0311(19) 0.0245(17) 0.0077(14) 0.0026(13) 0.0116(14)
O008 0.0369(11) 0.0199(9) 0.0289(10) 0.0075(8) 0.0053(8) 0.0100(8)
N00A 0.0117(10) 0.0177(10) 0.0199(11) 0.0028(8) 0.0005(8) 0.0057(8)
N00B 0.0205(11) 0.0176(10) 0.0208(11) 0.0033(9) -0.0002(9) 0.0071(9)
N00C 0.0138(10) 0.0168(10) 0.0221(11) 0.0026(8) 0.0016(8) 0.0060(8)
N00D 0.0167(11) 0.0271(11) 0.0214(11) -0.0010(9) 0.0040(9) 0.0069(9)
N00F 0.0154(11) 0.0206(11) 0.0249(12) -0.0029(9) -0.0022(9) 0.0094(9)
N009 0.0154(10) 0.0178(10) 0.0168(10) 0.0044(8) 0.0022(8) 0.0071(8)
C1AA 0.0321(17) 0.016(2) 0.061(4) -0.008(2) 0.011(2) 0.0051(17)
C1 0.061(3) 0.042(3) 0.119(6) 0.044(4) 0.048(4) 0.028(2)
C2 0.055(2) 0.032(3) 0.077(5) 0.014(2) 0.027(3) -0.007(2)
C0AA 0.055(4) 0.0328(19) 0.060(3) 0.0193(19) 0.021(3) 0.011(2)
C00H 0.0129(12) 0.0144(11) 0.0196(13) 0.0016(10) -0.0011(10) 0.0027(9)
C00I 0.0231(14) 0.0185(12) 0.0178(13) 0.0030(10) 0.0054(10) 0.0108(11)
C00J 0.0201(13) 0.0157(12) 0.0183(13) 0.0031(10) 0.0055(10) 0.0107(10)
C00K 0.0195(13) 0.0130(11) 0.0244(13) 0.0076(10) 0.0052(10) 0.0068(10)
C00L 0.0149(12) 0.0234(13) 0.0174(13) 0.0047(10) -0.0006(10) 0.0064(10)
C00M 0.0212(14) 0.0222(13) 0.0237(14) 0.0065(11) 0.0063(11) 0.0076(11)
C00N 0.0257(14) 0.0177(13) 0.0289(15) 0.0059(11) 0.0096(11) 0.0014(11)
C00O 0.0229(14) 0.0187(13) 0.0263(14) 0.0051(11) 0.0056(11) 0.0091(11)
C00P 0.0172(13) 0.0175(12) 0.0145(12) -0.0015(10) 0.0008(10) 0.0041(10)
C00Q 0.0185(13) 0.0201(13) 0.0218(13) 0.0038(10) 0.0024(10) 0.0081(10)
C00R 0.0156(12) 0.0180(12) 0.0160(12) -0.0012(10) 0.0000(10) 0.0055(10)
C00S 0.0164(13) 0.0198(13) 0.0330(15) 0.0115(11) 0.0054(11) 0.0073(10)
C00T 0.0145(12) 0.0196(12) 0.0263(14) 0.0047(10) -0.0018(10) 0.0088(10)
C00U 0.0171(13) 0.0191(12) 0.0158(12) -0.0001(10) -0.0009(10) 0.0062(10)
C00V 0.0157(13) 0.0252(14) 0.0265(14) -0.0001(11) 0.0064(11) 0.0020(11)
C00W 0.0333(15) 0.0216(13) 0.0196(13) 0.0049(11) 0.0026(11) 0.0117(12)
C00X 0.0214(14) 0.0336(15) 0.0386(16) 0.0207(13) 0.0152(12) 0.0159(12)
C00Y 0.0390(17) 0.0195(13) 0.0249(14) 0.0089(11) 0.0121(12) 0.0098(12)
C00Z 0.0195(13) 0.0209(13) 0.0253(14) 0.0012(11) 0.0029(11) 0.0071(11)
C01A 0.0276(15) 0.0367(16) 0.0267(15) 0.0007(12) 0.0064(12) 0.0096(13)
C01B 0.035(2) 0.0288(19) 0.024(3) 0.012(2) 0.001(3) 0.0126(17)
C01E 0.049(2) 0.027(2) 0.023(3) 0.0058(19) 0.011(2) 0.0091(19)
C01C 0.0195(15) 0.0374(16) 0.0436(18) -0.0005(14) 0.0027(13) 0.0073(12)
C01D 0.0372(17) 0.0248(14) 0.0311(16) -0.0050(12) 0.0067(13) 0.0086(12)
C01F 0.052(2) 0.0228(15) 0.0443(19) 0.0056(13) 0.0069(15) 0.0139(14)
C01G 0.022(2) 0.025(2) 0.0225(18) 0.0036(18) -0.0044(14) 0.0082(18)
C01H 0.0374(17) 0.0349(16) 0.0451(18) 0.0173(14) 0.0078(14) 0.0142(14)
C01I 0.0321(17) 0.016(2) 0.061(4) -0.008(2) 0.011(2) 0.0051(17)
C01R 0.055(2) 0.032(3) 0.077(5) 0.014(2) 0.027(3) -0.007(2)
C01Z 0.061(3) 0.042(3) 0.119(6) 0.044(4) 0.048(4) 0.028(2)
C01V 0.055(4) 0.0328(19) 0.060(3) 0.0193(19) 0.021(3) 0.011(2)
C01J 0.0285(17) 0.069(2) 0.0397(19) -0.0260(17) -0.0027(14) 0.0060(16)
C01K 0.047(2) 0.044(2) 0.040(2) 0.0191(18) 0.0085(18) 0.0095(18)
C01L 0.036(3) 0.081(4) 0.051(3) 0.016(3) 0.010(2) 0.022(3)
C01M 0.0354(19) 0.0238(17) 0.0180(16) 0.0040(13) 0.0001(14) 0.0062(14)
C01N 0.092(3) 0.0430(19) 0.047(2) 0.0102(16) 0.0266(19) 0.0371(19)
C01O 0.047(2) 0.0233(17) 0.023(2) 0.0010(14) 0.0030(16) 0.0043(16)
C01P 0.045(3) 0.064(3) 0.043(2) 0.034(2) -0.008(2) 0.009(2)
C01Q 0.036(2) 0.035(2) 0.037(2) 0.0159(16) -0.0040(16) 0.0005(16)
C01S 0.068(3) 0.034(2) 0.026(2) 0.0124(19) 0.007(2) 0.019(2)
C01T 0.045(2) 0.043(2) 0.0214(19) 0.0080(16) -0.0083(15) 0.0055(18)
C01U 0.036(2) 0.051(2) 0.055(3) 0.0091(19) 0.0032(18) 0.0040(18)
C01W 0.043(2) 0.034(2) 0.024(2) 0.0109(18) 0.0080(18) 0.0174(18)
C01X 0.091(4) 0.032(2) 0.027(3) 0.005(2) 0.007(3) 0.022(2)
C2AA 0.0354(19) 0.0238(17) 0.0180(16) 0.0040(13) 0.0001(14) 0.0062(14)
C3AA 0.047(2) 0.0233(17) 0.023(2) 0.0010(14) 0.0030(16) 0.0043(16)
C4AA 0.045(2) 0.043(2) 0.0214(19) 0.0080(16) -0.0083(15) 0.0055(18)
C5AA 0.049(2) 0.027(2) 0.023(3) 0.0058(19) 0.011(2) 0.0091(19)
C6AA 0.022(2) 0.025(2) 0.0225(18) 0.0036(18) -0.0044(14) 0.0082(18)
C7AA 0.035(2) 0.0288(19) 0.024(3) 0.012(2) 0.001(3) 0.0126(17)
C010 0.0231(14) 0.0185(13) 0.0318(15) 0.0037(11) 0.0109(12) 0.0039(11)
C011 0.0192(13) 0.0201(13) 0.0268(14) 0.0076(11) -0.0052(11) 0.0052(10)
C012 0.0269(15) 0.0269(14) 0.0294(15) 0.0040(11) 0.0028(12) 0.0124(12)
C013 0.0254(14) 0.0172(12) 0.0274(14) 0.0022(11) 0.0044(11) 0.0062(11)
C014 0.0185(13) 0.0207(12) 0.0165(13) 0.0053(10) 0.0027(10) 0.0051(10)
C015 0.0161(13) 0.0238(13) 0.0246(14) 0.0013(11) 0.0003(10) 0.0073(11)
C016 0.0367(16) 0.0260(14) 0.0278(15) 0.0109(12) 0.0022(12) 0.0103(12)
C017 0.0333(16) 0.0406(16) 0.0257(15) 0.0050(13) 0.0129(12) 0.0203(13)
C018 0.0255(15) 0.0361(16) 0.0254(15) -0.0029(12) 0.0058(12) 0.0097(12)
C019 0.0277(15) 0.0427(17) 0.0222(15) 0.0029(12) 0.0045(12) 0.0143(13)
O00H 0.0333(19) 0.0311(19) 0.0245(17) 0.0077(14) 0.0026(13) 0.0116(14)
C8AA 0.068(3) 0.034(2) 0.026(2) 0.0124(19) 0.007(2) 0.019(2)
C9AA 0.043(2) 0.034(2) 0.024(2) 0.0109(18) 0.0080(18) 0.0174(18)
C0BA 0.036(3) 0.081(4) 0.051(3) 0.016(3) 0.010(2) 0.022(3)
C01Y 0.091(4) 0.032(2) 0.027(3) 0.005(2) 0.007(3) 0.022(2)
O00F 0.0317(19) 0.0314(17) 0.0268(13) 0.0104(12) -0.0011(16) 0.0050(17)
C1BA 0.036(2) 0.035(2) 0.037(2) 0.0159(16) -0.0040(16) 0.0005(16)
C2BA 0.045(3) 0.064(3) 0.043(2) 0.034(2) -0.008(2) 0.009(2)
C3BA 0.047(2) 0.044(2) 0.040(2) 0.0191(18) 0.0085(18) 0.0095(18)
C4BA 0.036(2) 0.051(2) 0.055(3) 0.0091(19) 0.0032(18) 0.0040(18)

loop_
_atom_type_symbol
_atom_type_description
_atom_type_scat_dispersion_real
_atom_type_scat_dispersion_imag
_atom_type_scat_source
C C 0.0033 0.0016 'International Tables Vol C Tables 4.2.6.8 and 6.1.1.4'
H H 0.0000 0.0000 'International Tables Vol C Tables 4.2.6.8 and 6.1.1.4'
Fe Fe 0.3463 0.8444 'International Tables Vol C Tables 4.2.6.8 and 6.1.1.4'
N N 0.0061 0.0033 'International Tables Vol C Tables 4.2.6.8 and 6.1.1.4'
Na Na 0.0362 0.0249 'International Tables Vol C Tables 4.2.6.8 and 6.1.1.4'
O O 0.0106 0.0060 'International Tables Vol C Tables 4.2.6.8 and 6.1.1.4'
Si Si 0.0817 0.0704 'International Tables Vol C Tables 4.2.6.8 and 6.1.1.4'

loop_
_geom_angle_atom_site_label_1
_geom_angle_atom_site_label_2
_geom_angle_atom_site_label_3
_geom_angle
_geom_angle_site_symmetry_1
_geom_angle_site_symmetry_3
_geom_angle_publ_flag
Fe02 Fe01 Na07 65.79(2) . . ?
N00A Fe01 Fe02 48.58(6) . . ?
N00A Fe01 Na07 107.02(6) . . ?
N00D Fe01 Fe02 134.15(7) . . ?
N00D Fe01 Na07 78.86(7) . . ?
N00D Fe01 N00A 173.18(8) . . ?
N00F Fe01 Fe02 99.26(6) . . ?
N00F Fe01 Na07 59.18(7) . . ?
N00F Fe01 N00A 100.25(8) . . ?
N00F Fe01 N00D 85.68(8) . . ?
Fe01 Fe02 Na07 59.19(2) . . ?
N00A Fe02 Fe01 43.12(5) . . ?
N00A Fe02 Na07 96.34(5) . . ?
N00B Fe02 Fe01 106.40(5) . . ?
N00B Fe02 Na07 55.08(6) . . ?
N00B Fe02 N00A 149.25(7) . . ?
N00C Fe02 Fe01 114.44(6) . . ?
N00C Fe02 Na07 165.61(6) . . ?
N00C Fe02 N00A 83.92(7) . . ?
N00C Fe02 N00B 120.68(8) . . ?
N00C Fe02 N009 135.06(8) . . ?
N009 Fe02 Fe01 91.85(5) . . ?
N009 Fe02 Na07 59.33(6) . . ?
N009 Fe02 N00A 93.67(7) . . ?
N009 Fe02 N00B 81.51(8) . . ?
N00B Si C2AA 106.0(5) . . ?
N00B Si C6AA 113.3(12) . . ?
N00B Si C7AA 117.7(8) . . ?
C2AA Si C6AA 107.2(13) . . ?
C7AA Si C2AA 105.2(9) . . ?
C7AA Si C6AA 106.7(12) . . ?
N00C Si03 C00Z 114.32(11) . . ?
N00C Si03 C012 115.71(11) . . ?
N00C Si03 C013 104.93(10) . . ?
C012 Si03 C00Z 107.39(11) . . ?
C012 Si03 C013 106.26(12) . . ?
C013 Si03 C00Z 107.64(11) . . ?
N00D Si04 C1AA 114.8(10) . . ?
N00D Si04 C01C 106.33(11) . . ?
N00D Si04 C01I 110.4(2) . . ?
N00D Si04 C01J 115.25(13) . . ?
C01C Si04 C1AA 111.6(9) . . ?
C01C Si04 C01I 107.6(2) . . ?
C01C Si04 C01J 105.97(14) . . ?
C01J Si04 C1AA 102.7(7) . . ?
C01J Si04 C01I 110.8(2) . . ?
N00B Si05 C01B 110.9(3) . . ?
N00B Si05 C01G 108.03(15) . . ?
N00B Si05 C01M 115.61(13) . . ?
C01B Si05 C01G 109.0(3) . . ?
C01B Si05 C01M 107.2(2) . . ?
C01G Si05 C01M 105.86(16) . . ?
O00E Na06 C00I 135.16(8) . . ?
O00E Na06 C00J 106.94(8) . . ?
O00E Na06 C00Q 88.55(9) . . ?
O00E Na06 C00W 143.82(9) . . ?
O00E Na06 C00Y 121.08(9) . . ?
O00E Na06 C010 95.08(9) . . ?
O008 Na06 O00E 93.71(8) . . ?
O008 Na06 C00I 128.69(8) . . ?
O008 Na06 C00J 154.45(8) . . ?
O008 Na06 C00Q 142.40(8) . . ?
O008 Na06 C00W 105.70(7) . . ?
O008 Na06 C00Y 98.04(7) . . ?
O008 Na06 C010 113.34(8) . . ?
C00J Na06 C00I 28.28(6) . . ?
C00J Na06 C00W 48.86(7) . . ?
C00Q Na06 C00I 49.88(7) . . ?
C00Q Na06 C00J 28.70(7) . . ?
C00Q Na06 C00W 57.53(7) . . ?
C00Q Na06 C00Y 50.53(8) . . ?
C00Q Na06 C010 29.28(7) . . ?
C00W Na06 C00I 26.53(6) . . ?
C00Y Na06 C00I 48.63(7) . . ?
C00Y Na06 C00J 58.57(7) . . ?
C00Y Na06 C00W 27.50(7) . . ?
C010 Na06 C00I 58.19(7) . . ?
C010 Na06 C00J 51.21(7) . . ?
C010 Na06 C00W 49.34(8) . . ?
C010 Na06 C00Y 28.40(8) . . ?
O00F Na06 O008 99.0(5) . . ?
O00F Na06 C00I 132.4(5) . . ?
O00F Na06 C00J 105.0(5) . . ?
O00F Na06 C00Q 93.5(5) . . ?
O00F Na06 C00W 151.0(5) . . ?
O00F Na06 C00Y 134.4(5) . . ?
O00F Na06 C010 106.7(5) . . ?
Fe01 Na07 Fe02 55.02(2) . . ?
Fe01 Na07 C00M 53.82(5) . . ?
O00G Na07 Fe01 134.58(8) . . ?
O00G Na07 Fe02 159.77(8) . . ?
O00G Na07 N00B 120.50(9) . . ?
O00G Na07 N00F 120.03(9) . . ?
O00G Na07 N009 147.80(10) . . ?
O00G Na07 C00I 110.54(9) . . ?
O00G Na07 C00J 121.98(10) . . ?
O00G Na07 C00K 90.94(9) . . ?
O00G Na07 C00M 82.77(9) . . ?
N00B Na07 Fe01 89.58(5) . . ?
N00B Na07 Fe02 40.11(5) . . ?
N00B Na07 N009 58.89(6) . . ?
N00B Na07 C00I 29.89(6) . . ?
N00B Na07 C00J 52.92(7) . . ?
N00B Na07 C00K 146.21(8) . . ?
N00B Na07 C00M 136.60(7) . . ?
N00F Na07 Fe01 39.73(5) . . ?
N00F Na07 Fe02 78.88(5) . . ?
N00F Na07 N00B 118.99(7) . . ?
N00F Na07 N009 74.11(6) . . ?
N00F Na07 C00I 124.65(7) . . ?
N00F Na07 C00J 99.09(7) . . ?
N00F Na07 C00K 29.47(6) . . ?
N00F Na07 C00M 47.80(6) . . ?
N009 Na07 Fe01 75.74(5) . . ?
N009 Na07 Fe02 38.48(4) . . ?
N009 Na07 C00I 50.74(6) . . ?
N009 Na07 C00J 28.09(6) . . ?
N009 Na07 C00K 101.67(7) . . ?
N009 Na07 C00M 120.81(7) . . ?
C00I Na07 Fe01 111.30(6) . . ?
C00I Na07 Fe02 56.29(5) . . ?
C00I Na07 C00J 30.28(7) . . ?
C00I Na07 C00K 151.98(8) . . ?
C00I Na07 C00M 164.69(7) . . ?
C00J Na07 Fe01 103.14(6) . . ?
C00J Na07 Fe02 55.81(5) . . ?
C00J Na07 C00M 146.88(8) . . ?
C00K Na07 Fe01 57.46(5) . . ?
C00K Na07 Fe02 106.95(6) . . ?
C00K Na07 C00J 122.59(8) . . ?
C00K Na07 C00M 27.36(7) . . ?
C00M Na07 Fe02 108.77(5) . . ?
O00H Na07 Fe01 149.6(2) . . ?
O00H Na07 Fe02 155.0(2) . . ?
O00H Na07 N00B 116.8(2) . . ?
O00H Na07 N00F 123.0(2) . . ?
O00H Na07 N009 129.8(2) . . ?
O00H Na07 C00I 98.9(2) . . ?
O00H Na07 C00J 105.0(2) . . ?
O00H Na07 C00K 96.9(2) . . ?
O00H Na07 C00M 95.8(2) . . ?
C01P O00E Na06 132.3(2) . . ?
C01P O00E C01Q 111.6(3) . . ?
C01Q O00E Na06 115.56(19) . . ?
C01S O00G Na07 121.7(3) . . ?
C01S O00G C01W 113.0(3) . . ?
C01W O00G Na07 118.6(2) . . ?
C01F O008 Na06 132.92(16) . . ?
C01F O008 C016 112.1(2) . . ?
C016 O008 Na06 111.96(14) . . ?
Fe01 N00A Fe02 88.30(8) . . ?
C00P N00A Fe01 114.29(14) . . ?
C00P N00A Fe02 103.35(14) . . ?
C00P N00A C014 115.12(18) . . ?
C014 N00A Fe01 116.34(13) . . ?
C014 N00A Fe02 115.81(14) . . ?
Fe02 N00B Na07 84.81(7) . . ?
Si N00B Fe02 138.2(2) . . ?
Si N00B Na07 113.20(18) . . ?
Si05 N00B Fe02 116.71(11) . . ?
Si05 N00B Na07 122.25(10) . . ?
C00I N00B Fe02 108.54(15) . . ?
C00I N00B Si 111.2(2) . . ?
C00I N00B Si05 129.66(17) . . ?
C00I N00B Na07 81.36(13) . . ?
Si03 N00C Fe02 123.13(11) . . ?
C00R N00C Fe02 108.17(14) . . ?
C00R N00C Si03 128.42(15) . . ?
Si04 N00D Fe01 117.88(10) . . ?
C00M N00D Fe01 110.23(15) . . ?
C00M N00D Si04 127.88(16) . . ?
Fe01 N00F Na07 81.09(7) . . ?
C00K N00F Fe01 112.96(15) . . ?
C00K N00F Na07 82.65(14) . . ?
C00K N00F C00T 120.78(19) . . ?
C00T N00F Fe01 122.21(15) . . ?
C00T N00F Na07 123.76(15) . . ?
Fe02 N009 Na07 82.19(7) . . ?
C00H N009 Fe02 124.42(14) . . ?
C00H N009 Na07 122.26(13) . . ?
C00J N009 Fe02 113.58(15) . . ?
C00J N009 Na07 78.72(12) . . ?
C00J N009 C00H 119.52(19) . . ?
C1 C1AA Si04 102.4(18) . . ?
C2 C1AA Si04 131(2) . . ?
C2 C1AA C1 104(2) . . ?
C0AA C1AA Si04 100.7(16) . . ?
C0AA C1AA C1 110(2) . . ?
C0AA C1AA C2 108(2) . . ?
C1AA C1 H1A 109.5 . . ?
C1AA C1 H1B 109.5 . . ?
C1AA C1 H1C 109.5 . . ?
H1A C1 H1B 109.5 . . ?
H1A C1 H1C 109.5 . . ?
H1B C1 H1C 109.5 . . ?
C1AA C2 H2A 109.5 . . ?
C1AA C2 H2B 109.5 . . ?
C1AA C2 H2C 109.5 . . ?
H2A C2 H2B 109.5 . . ?
H2A C2 H2C 109.5 . . ?
H2B C2 H2C 109.5 . . ?
C1AA C0AA H0AA 109.5 . . ?
C1AA C0AA H0AB 109.5 . . ?
C1AA C0AA H0AC 109.5 . . ?
H0AA C0AA H0AB 109.5 . . ?
H0AA C0AA H0AC 109.5 . . ?
H0AB C0AA H0AC 109.5 . . ?
N009 C00H H00H 107.9 . . ?
N009 C00H C00L 113.44(18) . . ?
N009 C00H C00U 109.11(18) . . ?
C00L C00H H00H 107.9 . . ?
C00U C00H H00H 107.9 . . ?
C00U C00H C00L 110.51(19) . . ?
Na07 C00I Na06 146.23(10) . . ?
N00B C00I Na06 127.05(14) . . ?
N00B C00I Na07 68.75(12) . . ?
N00B C00I C00J 116.3(2) . . ?
C00J C00I Na06 69.45(12) . . ?
C00J C00I Na07 76.78(13) . . ?
C00W C00I Na06 73.90(14) . . ?
C00W C00I Na07 123.92(16) . . ?
C00W C00I N00B 126.6(2) . . ?
C00W C00I C00J 117.1(2) . . ?
Na07 C00J Na06 155.21(10) . . ?
N009 C00J Na06 118.77(14) . . ?
N009 C00J Na07 73.18(12) . . ?
N009 C00J C00I 114.3(2) . . ?
N009 C00J C00Q 127.0(2) . . ?
C00I C00J Na06 82.27(13) . . ?
C00I C00J Na07 72.93(12) . . ?
C00Q C00J Na06 70.30(13) . . ?
C00Q C00J Na07 121.85(15) . . ?
C00Q C00J C00I 118.7(2) . . ?
N00F C00K Na07 67.87(13) . . ?
N00F C00K C00M 114.3(2) . . ?
N00F C00K C00S 126.0(2) . . ?
C00M C00K Na07 89.31(14) . . ?
C00S C00K Na07 110.29(15) . . ?
C00S C00K C00M 119.7(2) . . ?
C00H C00L H00A 108.5 . . ?
C00H C00L H00B 108.5 . . ?
H00A C00L H00B 107.5 . . ?
C00T C00L C00H 115.16(19) . . ?
C00T C00L H00A 108.5 . . ?
C00T C00L H00B 108.5 . . ?
N00D C00M Na07 82.02(13) . . ?
N00D C00M C00K 116.8(2) . . ?
C00K C00M Na07 63.33(13) . . ?
C01A C00M Na07 123.40(18) . . ?
C01A C00M N00D 125.5(2) . . ?
C01A C00M C00K 117.7(2) . . ?
C00O C00N H00N 120.4 . . ?
C00V C00N H00N 120.4 . . ?
C00V C00N C00O 119.2(2) . . ?
C00N C00O H00O 119.4 . . ?
C00N C00O C00P 121.2(2) . . ?
C00P C00O H00O 119.4 . . ?
C00O C00P N00A 121.5(2) . . ?
C00O C00P C00R 120.2(2) . . ?
C00R C00P N00A 118.2(2) . . ?
Na06 C00Q H00Q 114.6 . . ?
C00J C00Q Na06 81.00(13) . . ?
C00J C00Q H00Q 119.2 . . ?
C010 C00Q Na06 75.59(14) . . ?
C010 C00Q C00J 121.7(2) . . ?
C010 C00Q H00Q 119.2 . . ?
N00C C00R C00P 118.1(2) . . ?
N00C C00R C015 125.2(2) . . ?
C015 C00R C00P 116.7(2) . . ?
C00K C00S H00S 119.7 . . ?
C00X C00S C00K 120.6(2) . . ?
C00X C00S H00S 119.7 . . ?
N00F C00T C00L 115.8(2) . . ?
N00F C00T H00T 107.6 . . ?
N00F C00T C011 108.28(19) . . ?
C00L C00T H00T 107.6 . . ?
C011 C00T C00L 109.77(19) . . ?
C011 C00T H00T 107.6 . . ?
C00H C00U H00C 108.7 . . ?
C00H C00U H00D 108.7 . . ?
H00C C00U H00D 107.6 . . ?
C014 C00U C00H 114.32(18) . . ?
C014 C00U H00C 108.7 . . ?
C014 C00U H00D 108.7 . . ?
C00N C00V H00V 119.7 . . ?
C00N C00V C015 120.6(2) . . ?
C015 C00V H00V 119.7 . . ?
Na06 C00W H00W 121.6 . . ?
C00I C00W Na06 79.57(14) . . ?
C00I C00W H00W 118.6 . . ?
C00I C00W C00Y 122.7(2) . . ?
C00Y C00W Na06 71.27(14) . . ?
C00Y C00W H00W 118.6 . . ?
C00S C00X H00X 119.8 . . ?
C017 C00X C00S 120.5(2) . . ?
C017 C00X H00X 119.8 . . ?
Na06 C00Y H00Y 117.9 . . ?
C00W C00Y Na06 81.23(14) . . ?
C00W C00Y H00Y 119.9 . . ?
C010 C00Y Na06 71.68(14) . . ?
C010 C00Y C00W 120.1(2) . . ?
C010 C00Y H00Y 119.9 . . ?
C01D C00Z Si03 109.60(18) . . ?
C018 C00Z Si03 112.38(17) . . ?
C018 C00Z C01D 107.8(2) . . ?
C019 C00Z Si03 109.52(16) . . ?
C019 C00Z C01D 108.7(2) . . ?
C019 C00Z C018 108.8(2) . . ?
C00M C01A H01A 119.1 . . ?
C00M C01A C017 121.7(3) . . ?
C017 C01A H01A 119.1 . . ?
Si05 C01B H01B 109.5 . . ?
Si05 C01B H01C 109.5 . . ?
Si05 C01B H01D 109.5 . . ?
H01B C01B H01C 109.5 . . ?
H01B C01B H01D 109.5 . . ?
H01C C01B H01D 109.5 . . ?
H01E C01E H01F 109.5 . . ?
H01E C01E H01G 109.5 . . ?
H01F C01E H01G 109.5 . . ?
C01M C01E H01E 109.5 . . ?
C01M C01E H01F 109.5 . . ?
C01M C01E H01G 109.5 . . ?
Si04 C01C H01H 109.5 . . ?
Si04 C01C H01I 109.5 . . ?
Si04 C01C H01J 109.5 . . ?
H01H C01C H01I 109.5 . . ?
H01H C01C H01J 109.5 . . ?
H01I C01C H01J 109.5 . . ?
C00Z C01D H01K 109.5 . . ?
C00Z C01D H01L 109.5 . . ?
C00Z C01D H01M 109.5 . . ?
H01K C01D H01L 109.5 . . ?
H01K C01D H01M 109.5 . . ?
H01L C01D H01M 109.5 . . ?
O008 C01F H01N 109.9 . . ?
O008 C01F H01O 109.9 . . ?
O008 C01F C01N 108.9(2) . . ?
H01N C01F H01O 108.3 . . ?
C01N C01F H01N 109.9 . . ?
C01N C01F H01O 109.9 . . ?
Si05 C01G H01P 109.5 . . ?
Si05 C01G H01Q 109.5 . . ?
Si05 C01G H01R 109.5 . . ?
H01P C01G H01Q 109.5 . . ?
H01P C01G H01R 109.5 . . ?
H01Q C01G H01R 109.5 . . ?
H01S C01H H01T 109.5 . . ?
H01S C01H H01U 109.5 . . ?
H01T C01H H01U 109.5 . . ?
C016 C01H H01S 109.5 . . ?
C016 C01H H01T 109.5 . . ?
C016 C01H H01U 109.5 . . ?
C01R C01I Si04 106.5(5) . . ?
C01Z C01I Si04 112.3(5) . . ?
C01Z C01I C01R 110.5(5) . . ?
C01Z C01I C01V 107.5(5) . . ?
C01V C01I Si04 112.2(4) . . ?
C01V C01I C01R 107.7(5) . . ?
C01I C01R H01V 109.5 . . ?
C01I C01R H01W 109.5 . . ?
C01I C01R H01X 109.5 . . ?
H01V C01R H01W 109.5 . . ?
H01V C01R H01X 109.5 . . ?
H01W C01R H01X 109.5 . . ?
C01I C01Z H01Y 109.5 . . ?
C01I C01Z H 109.5 . . ?
C01I C01Z HA 109.5 . . ?
H01Y C01Z H 109.5 . . ?
H01Y C01Z HA 109.5 . . ?
H C01Z HA 109.5 . . ?
C01I C01V H01Z 109.5 . . ?
C01I C01V HB 109.5 . . ?
C01I C01V HC 109.5 . . ?
H01Z C01V HB 109.5 . . ?
H01Z C01V HC 109.5 . . ?
HB C01V HC 109.5 . . ?
Si04 C01J H01 109.5 . . ?
Si04 C01J HD 109.5 . . ?
Si04 C01J HE 109.5 . . ?
H01 C01J HD 109.5 . . ?
H01 C01J HE 109.5 . . ?
HD C01J HE 109.5 . . ?
H1AA C01K HF 109.5 . . ?
H1AA C01K HG 109.5 . . ?
HF C01K HG 109.5 . . ?
C01P C01K H1AA 109.5 . . ?
C01P C01K HF 109.5 . . ?
C01P C01K HG 109.5 . . ?
H2AA C01L HH 109.5 . . ?
H2AA C01L HI 109.5 . . ?
HH C01L HI 109.5 . . ?
C01W C01L H2AA 109.5 . . ?
C01W C01L HH 109.5 . . ?
C01W C01L HI 109.5 . . ?
C01E C01M Si05 112.2(2) . . ?
C01E C01M C01O 109.1(3) . . ?
C01E C01M C01T 107.9(3) . . ?
C01O C01M Si05 110.3(2) . . ?
C01O C01M C01T 108.1(3) . . ?
C01T C01M Si05 109.1(2) . . ?
C01F C01N H3AA 109.5 . . ?
C01F C01N HJ 109.5 . . ?
C01F C01N HK 109.5 . . ?
H3AA C01N HJ 109.5 . . ?
H3AA C01N HK 109.5 . . ?
HJ C01N HK 109.5 . . ?
C01M C01O H4AA 109.5 . . ?
C01M C01O HL 109.5 . . ?
C01M C01O HM 109.5 . . ?
H4AA C01O HL 109.5 . . ?
H4AA C01O HM 109.5 . . ?
HL C01O HM 109.5 . . ?
O00E C01P C01K 108.6(4) . . ?
O00E C01P H5AA 110.0 . . ?
O00E C01P HN 110.0 . . ?
C01K C01P H5AA 110.0 . . ?
C01K C01P HN 110.0 . . ?
H5AA C01P HN 108.3 . . ?
O00E C01Q H6AA 108.6 . . ?
O00E C01Q HO 108.6 . . ?
O00E C01Q C01U 114.7(3) . . ?
H6AA C01Q HO 107.6 . . ?
C01U C01Q H6AA 108.6 . . ?
C01U C01Q HO 108.6 . . ?
O00G C01S H7AA 109.2 . . ?
O00G C01S HP 109.2 . . ?
O00G C01S C01X 112.1(4) . . ?
H7AA C01S HP 107.9 . . ?
C01X C01S H7AA 109.2 . . ?
C01X C01S HP 109.2 . . ?
C01M C01T H8AA 109.5 . . ?
C01M C01T HQ 109.5 . . ?
C01M C01T HR 109.5 . . ?
H8AA C01T HQ 109.5 . . ?
H8AA C01T HR 109.5 . . ?
HQ C01T HR 109.5 . . ?
C01Q C01U H9AA 109.5 . . ?
C01Q C01U HS 109.5 . . ?
C01Q C01U HT 109.5 . . ?
H9AA C01U HS 109.5 . . ?
H9AA C01U HT 109.5 . . ?
HS C01U HT 109.5 . . ?
O00G C01W C01L 106.4(8) . . ?
O00G C01W H0BA 110.4 . . ?
O00G C01W HU 110.4 . . ?
C01L C01W H0BA 110.4 . . ?
C01L C01W HU 110.4 . . ?
H0BA C01W HU 108.6 . . ?
C01S C01X H1BA 109.5 . . ?
C01S C01X HV 109.5 . . ?
C01S C01X HW 109.5 . . ?
H1BA C01X HV 109.5 . . ?
H1BA C01X HW 109.5 . . ?
HV C01X HW 109.5 . . ?
C3AA C2AA Si 110.1(10) . . ?
C4AA C2AA Si 107.0(9) . . ?
C4AA C2AA C3AA 107.3(11) . . ?
C5AA C2AA Si 114.5(11) . . ?
C5AA C2AA C3AA 105.6(13) . . ?
C5AA C2AA C4AA 112.2(14) . . ?
C2AA C3AA H3AB 109.5 . . ?
C2AA C3AA H3AC 109.5 . . ?
C2AA C3AA H3AD 109.5 . . ?
H3AB C3AA H3AC 109.5 . . ?
H3AB C3AA H3AD 109.5 . . ?
H3AC C3AA H3AD 109.5 . . ?
C2AA C4AA H4AB 109.5 . . ?
C2AA C4AA H4AC 109.5 . . ?
C2AA C4AA H4AD 109.5 . . ?
H4AB C4AA H4AC 109.5 . . ?
H4AB C4AA H4AD 109.5 . . ?
H4AC C4AA H4AD 109.5 . . ?
C2AA C5AA H5AB 109.5 . . ?
C2AA C5AA H5AC 109.5 . . ?
C2AA C5AA H5AD 109.5 . . ?
H5AB C5AA H5AC 109.5 . . ?
H5AB C5AA H5AD 109.5 . . ?
H5AC C5AA H5AD 109.5 . . ?
Si C6AA H6AB 109.5 . . ?
Si C6AA H6AC 109.5 . . ?
Si C6AA H6AD 109.5 . . ?
H6AB C6AA H6AC 109.5 . . ?
H6AB C6AA H6AD 109.5 . . ?
H6AC C6AA H6AD 109.5 . . ?
Si C7AA H7AB 109.5 . . ?
Si C7AA H7AC 109.5 . . ?
Si C7AA H7AD 109.5 . . ?
H7AB C7AA H7AC 109.5 . . ?
H7AB C7AA H7AD 109.5 . . ?
H7AC C7AA H7AD 109.5 . . ?
Na06 C010 H010 115.4 . . ?
C00Q C010 Na06 75.13(14) . . ?
C00Q C010 H010 120.2 . . ?
C00Y C010 Na06 79.92(15) . . ?
C00Y C010 C00Q 119.5(2) . . ?
C00Y C010 H010 120.2 . . ?
C00T C011 H2BA 108.7 . . ?
C00T C011 HX 108.7 . . ?
H2BA C011 HX 107.6 . . ?
C014 C011 C00T 114.2(2) . . ?
C014 C011 H2BA 108.7 . . ?
C014 C011 HX 108.7 . . ?
Si03 C012 H3BA 109.5 . . ?
Si03 C012 HY 109.5 . . ?
Si03 C012 HZ 109.5 . . ?
H3BA C012 HY 109.5 . . ?
H3BA C012 HZ 109.5 . . ?
HY C012 HZ 109.5 . . ?
Si03 C013 H4BA 109.5 . . ?
Si03 C013 H9BA 109.5 . . ?
Si03 C013 H0CA 109.5 . . ?
H4BA C013 H9BA 109.5 . . ?
H4BA C013 H0CA 109.5 . . ?
H9BA C013 H0CA 109.5 . . ?
N00A C014 C00U 113.82(19) . . ?
N00A C014 C011 114.15(18) . . ?
N00A C014 H014 107.0 . . ?
C00U C014 H014 107.0 . . ?
C011 C014 C00U 107.47(19) . . ?
C011 C014 H014 107.0 . . ?
C00R C015 H015 119.0 . . ?
C00V C015 C00R 122.0(2) . . ?
C00V C015 H015 119.0 . . ?
O008 C016 C01H 112.9(2) . . ?
O008 C016 H5BA 109.0 . . ?
O008 C016 H1CA 109.0 . . ?
C01H C016 H5BA 109.0 . . ?
C01H C016 H1CA 109.0 . . ?
H5BA C016 H1CA 107.8 . . ?
C00X C017 C01A 119.8(2) . . ?
C00X C017 H017 120.1 . . ?
C01A C017 H017 120.1 . . ?
C00Z C018 H6BA 109.5 . . ?
C00Z C018 H2CA 109.5 . . ?
C00Z C018 H3CA 109.5 . . ?
H6BA C018 H2CA 109.5 . . ?
H6BA C018 H3CA 109.5 . . ?
H2CA C018 H3CA 109.5 . . ?
C00Z C019 H7BA 109.5 . . ?
C00Z C019 H4CA 109.5 . . ?
C00Z C019 H5CA 109.5 . . ?
H7BA C019 H4CA 109.5 . . ?
H7BA C019 H5CA 109.5 . . ?
H4CA C019 H5CA 109.5 . . ?
C8AA O00H Na07 138.9(8) . . ?
C8AA O00H C9AA 109.5(17) . . ?
C9AA O00H Na07 104.3(15) . . ?
O00H C8AA H8AB 109.7 . . ?
O00H C8AA H8AC 109.7 . . ?
H8AB C8AA H8AC 108.2 . . ?
C01Y C8AA O00H 110.0(12) . . ?
C01Y C8AA H8AB 109.7 . . ?
C01Y C8AA H8AC 109.7 . . ?
O00H C9AA H9AB 121.1 . . ?
C0BA C9AA O00H 118(3) . . ?
C0BA C9AA H9AB 121.1 . . ?
C9AA C0BA H0BB 180.0 . . ?
C8AA C01Y H8BA 109.5 . . ?
C8AA C01Y H6CA 109.5 . . ?
C8AA C01Y H7CA 109.5 . . ?
H8BA C01Y H6CA 109.5 . . ?
H8BA C01Y H7CA 109.5 . . ?
H6CA C01Y H7CA 109.5 . . ?
C1BA O00F Na06 117(2) . . ?
C1BA O00F C2BA 101(3) . . ?
C2BA O00F Na06 134.3(18) . . ?
O00F C1BA H1BB 108.7 . . ?
O00F C1BA H1BC 108.7 . . ?
O00F C1BA C4BA 114(3) . . ?
H1BB C1BA H1BC 107.6 . . ?
C4BA C1BA H1BB 108.7 . . ?
C4BA C1BA H1BC 108.7 . . ?
O00F C2BA H2BB 110.4 . . ?
O00F C2BA H2BC 110.4 . . ?
O00F C2BA C3BA 106(3) . . ?
H2BB C2BA H2BC 108.6 . . ?
C3BA C2BA H2BB 110.4 . . ?
C3BA C2BA H2BC 110.4 . . ?
C2BA C3BA H3BB 109.7 . . ?
C2BA C3BA H3BC 109.7 . . ?
H3BB C3BA H3BC 108.2 . . ?
C4BA C3BA C2BA 110(3) . . ?
C4BA C3BA H3BB 109.7 . . ?
C4BA C3BA H3BC 109.7 . . ?
C1BA C4BA H4BB 111.3 . . ?
C1BA C4BA H4BC 111.3 . . ?
C3BA C4BA C1BA 102(3) . . ?
C3BA C4BA H4BB 111.3 . . ?
C3BA C4BA H4BC 111.3 . . ?
H4BB C4BA H4BC 109.2 . . ?

loop_
_geom_bond_atom_site_label_1
_geom_bond_atom_site_label_2
_geom_bond_distance
_geom_bond_site_symmetry_2
_geom_bond_publ_flag
Fe01 Fe02 2.8584(8) . ?
Fe01 Na07 2.9966(11) . ?
Fe01 N00A 1.9548(19) . ?
Fe01 N00D 1.9447(19) . ?
Fe01 N00F 1.939(2) . ?
Fe02 Na07 3.1820(11) . ?
Fe02 N00A 2.144(2) . ?
Fe02 N00B 2.058(2) . ?
Fe02 N00C 1.9913(19) . ?
Fe02 N009 1.9986(19) . ?
Si N00B 1.771(5) . ?
Si C2AA 1.904(14) . ?
Si C6AA 1.94(4) . ?
Si C7AA 1.87(2) . ?
Si03 N00C 1.713(2) . ?
Si03 C00Z 1.914(3) . ?
Si03 C012 1.881(3) . ?
Si03 C013 1.885(2) . ?
Si04 N00D 1.722(2) . ?
Si04 C1AA 1.92(3) . ?
Si04 C01C 1.871(3) . ?
Si04 C01I 1.906(8) . ?
Si04 C01J 1.877(3) . ?
Si05 N00B 1.746(2) . ?
Si05 C01B 1.870(9) . ?
Si05 C01G 1.880(4) . ?
Si05 C01M 1.905(3) . ?
Na06 O00E 2.418(3) . ?
Na06 O008 2.3056(19) . ?
Na06 C00I 3.067(2) . ?
Na06 C00J 2.898(2) . ?
Na06 C00Q 2.762(2) . ?
Na06 C00W 2.996(3) . ?
Na06 C00Y 2.871(3) . ?
Na06 C010 2.768(3) . ?
Na06 O00F 2.022(16) . ?
Na07 O00G 2.325(3) . ?
Na07 N00B 2.620(2) . ?
Na07 N00F 2.605(2) . ?
Na07 N009 2.763(2) . ?
Na07 C00I 2.779(3) . ?
Na07 C00J 2.830(2) . ?
Na07 C00K 2.789(2) . ?
Na07 C00M 3.121(3) . ?
Na07 O00H 2.268(10) . ?
O00E C01P 1.426(5) . ?
O00E C01Q 1.434(4) . ?
O00G C01S 1.431(5) . ?
O00G C01W 1.439(5) . ?
O008 C01F 1.431(3) . ?
O008 C016 1.436(3) . ?
N00A C00P 1.434(3) . ?
N00A C014 1.505(3) . ?
N00B C00I 1.401(3) . ?
N00C C00R 1.393(3) . ?
N00D C00M 1.413(3) . ?
N00F C00K 1.384(3) . ?
N00F C00T 1.466(3) . ?
N009 C00H 1.457(3) . ?
N009 C00J 1.359(3) . ?
C1AA C1 1.57(2) . ?
C1AA C2 1.54(2) . ?
C1AA C0AA 1.533(18) . ?
C1 H1A 0.9600 . ?
C1 H1B 0.9600 . ?
C1 H1C 0.9600 . ?
C2 H2A 0.9600 . ?
C2 H2B 0.9600 . ?
C2 H2C 0.9600 . ?
C0AA H0AA 0.9600 . ?
C0AA H0AB 0.9600 . ?
C0AA H0AC 0.9600 . ?
C00H H00H 0.9800 . ?
C00H C00L 1.539(3) . ?
C00H C00U 1.535(3) . ?
C00I C00J 1.466(3) . ?
C00I C00W 1.393(3) . ?
C00J C00Q 1.409(3) . ?
C00K C00M 1.435(3) . ?
C00K C00S 1.398(3) . ?
C00L H00A 0.9700 . ?
C00L H00B 0.9700 . ?
C00L C00T 1.538(3) . ?
C00M C01A 1.394(3) . ?
C00N H00N 0.9300 . ?
C00N C00O 1.388(3) . ?
C00N C00V 1.379(4) . ?
C00O H00O 0.9300 . ?
C00O C00P 1.391(3) . ?
C00P C00R 1.430(3) . ?
C00Q H00Q 0.9300 . ?
C00Q C010 1.398(3) . ?
C00R C015 1.401(3) . ?
C00S H00S 0.9300 . ?
C00S C00X 1.388(3) . ?
C00T H00T 0.9800 . ?
C00T C011 1.533(3) . ?
C00U H00C 0.9700 . ?
C00U H00D 0.9700 . ?
C00U C014 1.534(3) . ?
C00V H00V 0.9300 . ?
C00V C015 1.386(3) . ?
C00W H00W 0.9300 . ?
C00W C00Y 1.400(4) . ?
C00X H00X 0.9300 . ?
C00X C017 1.375(4) . ?
C00Y H00Y 0.9300 . ?
C00Y C010 1.387(4) . ?
C00Z C01D 1.542(3) . ?
C00Z C018 1.540(3) . ?
C00Z C019 1.533(4) . ?
C01A H01A 0.9300 . ?
C01A C017 1.399(4) . ?
C01B H01B 0.9600 . ?
C01B H01C 0.9600 . ?
C01B H01D 0.9600 . ?
C01E H01E 0.9600 . ?
C01E H01F 0.9600 . ?
C01E H01G 0.9600 . ?
C01E C01M 1.537(6) . ?
C01C H01H 0.9600 . ?
C01C H01I 0.9600 . ?
C01C H01J 0.9600 . ?
C01D H01K 0.9600 . ?
C01D H01L 0.9600 . ?
C01D H01M 0.9600 . ?
C01F H01N 0.9700 . ?
C01F H01O 0.9700 . ?
C01F C01N 1.492(4) . ?
C01G H01P 0.9600 . ?
C01G H01Q 0.9600 . ?
C01G H01R 0.9600 . ?
C01H H01S 0.9600 . ?
C01H H01T 0.9600 . ?
C01H H01U 0.9600 . ?
C01H C016 1.507(4) . ?
C01I C01R 1.552(8) . ?
C01I C01Z 1.529(8) . ?
C01I C01V 1.537(6) . ?
C01R H01V 0.9600 . ?
C01R H01W 0.9600 . ?
C01R H01X 0.9600 . ?
C01Z H01Y 0.9600 . ?
C01Z H 0.9600 . ?
C01Z HA 0.9600 . ?
C01V H01Z 0.9600 . ?
C01V HB 0.9600 . ?
C01V HC 0.9600 . ?
C01J H01 0.9600 . ?
C01J HD 0.9600 . ?
C01J HE 0.9600 . ?
C01K H1AA 0.9600 . ?
C01K HF 0.9600 . ?
C01K HG 0.9600 . ?
C01K C01P 1.464(5) . ?
C01L H2AA 0.9600 . ?
C01L HH 0.9600 . ?
C01L HI 0.9600 . ?
C01L C01W 1.440(16) . ?
C01M C01O 1.537(4) . ?
C01M C01T 1.545(5) . ?
C01N H3AA 0.9600 . ?
C01N HJ 0.9600 . ?
C01N HK 0.9600 . ?
C01O H4AA 0.9600 . ?
C01O HL 0.9600 . ?
C01O HM 0.9600 . ?
C01P H5AA 0.9700 . ?
C01P HN 0.9700 . ?
C01Q H6AA 0.9700 . ?
C01Q HO 0.9700 . ?
C01Q C01U 1.506(5) . ?
C01S H7AA 0.9700 . ?
C01S HP 0.9700 . ?
C01S C01X 1.525(6) . ?
C01T H8AA 0.9600 . ?
C01T HQ 0.9600 . ?
C01T HR 0.9600 . ?
C01U H9AA 0.9600 . ?
C01U HS 0.9600 . ?
C01U HT 0.9600 . ?
C01W H0BA 0.9700 . ?
C01W HU 0.9700 . ?
C01X H1BA 0.9600 . ?
C01X HV 0.9600 . ?
C01X HW 0.9600 . ?
C2AA C3AA 1.570(19) . ?
C2AA C4AA 1.550(19) . ?
C2AA C5AA 1.49(2) . ?
C3AA H3AB 0.9600 . ?
C3AA H3AC 0.9600 . ?
C3AA H3AD 0.9600 . ?
C4AA H4AB 0.9600 . ?
C4AA H4AC 0.9600 . ?
C4AA H4AD 0.9600 . ?
C5AA H5AB 0.9600 . ?
C5AA H5AC 0.9600 . ?
C5AA H5AD 0.9600 . ?
C6AA H6AB 0.9600 . ?
C6AA H6AC 0.9600 . ?
C6AA H6AD 0.9600 . ?
C7AA H7AB 0.9600 . ?
C7AA H7AC 0.9600 . ?
C7AA H7AD 0.9600 . ?
C010 H010 0.9300 . ?
C011 H2BA 0.9700 . ?
C011 HX 0.9700 . ?
C011 C014 1.532(3) . ?
C012 H3BA 0.9600 . ?
C012 HY 0.9600 . ?
C012 HZ 0.9600 . ?
C013 H4BA 0.9600 . ?
C013 H9BA 0.9600 . ?
C013 H0CA 0.9600 . ?
C014 H014 0.9800 . ?
C015 H015 0.9300 . ?
C016 H5BA 0.9700 . ?
C016 H1CA 0.9700 . ?
C017 H017 0.9300 . ?
C018 H6BA 0.9600 . ?
C018 H2CA 0.9600 . ?
C018 H3CA 0.9600 . ?
C019 H7BA 0.9600 . ?
C019 H4CA 0.9600 . ?
C019 H5CA 0.9600 . ?
O00H C8AA 1.451(15) . ?
O00H C9AA 1.65(4) . ?
C8AA H8AB 0.9700 . ?
C8AA H8AC 0.9700 . ?
C8AA C01Y 1.43(2) . ?
C9AA H9AB 0.9300 . ?
C9AA C0BA 1.24(4) . ?
C0BA H0BB 0.9300 . ?
C01Y H8BA 0.9600 . ?
C01Y H6CA 0.9600 . ?
C01Y H7CA 0.9600 . ?
O00F C1BA 1.32(3) . ?
O00F C2BA 1.33(3) . ?
C1BA H1BB 0.9700 . ?
C1BA H1BC 0.9700 . ?
C1BA C4BA 1.46(4) . ?
C2BA H2BB 0.9700 . ?
C2BA H2BC 0.9700 . ?
C2BA C3BA 1.55(4) . ?
C3BA H3BB 0.9700 . ?
C3BA H3BC 0.9700 . ?
C3BA C4BA 1.15(3) . ?
C4BA H4BB 0.9700 . ?
C4BA H4BC 0.9700 . ?
